data_7045150
loop_
_publ_author_name
'Cardoso, Bernardo de P'
'Bernard-Schaaf, Jean-Marie'
'Shahane, Saurabh'
'Veiros, Luis F.'
'Chetcuti, Michael J.'
'Ritleng, Vincent'

_publ_section_title
;
 Displacement of \h<sup>5</sup>-cyclopentadienyl ligands from
 half-sandwich C,C-(NHC-cyanoalkyl)-nickel(ii) metallacycles: further
 insight into the structure of the resulting Cp-free nickelacycles and a
 catalytic activity study.
;
_journal_issue 5
_journal_name_full 'Dalton transactions (Cambridge, England : 2003)'
_journal_page_first 1535
_journal_page_last 1547
_journal_paper_doi 10.1039/c7dt04560c
_journal_volume 47
_journal_year 2018
_chemical_formula_moiety 'C20 H21 N3 Ni'
_chemical_formula_sum 'C20 H21 N3 Ni'
_chemical_formula_weight 362.11
_chemical_properties_physical Air-sensitive
_space_group_crystal_system triclinic
_space_group_IT_number 2
_space_group_name_Hall '-P 1'
_space_group_name_H-M_alt 'P -1'
_symmetry_space_group_name_Hall '-P 1'
_symmetry_space_group_name_H-M 'P -1'
_atom_sites_solution_hydrogens geom
_atom_sites_solution_primary direct
_atom_sites_solution_secondary difmap
_audit_creation_method SHELXL-2013
_audit_update_record
;
2017-11-16 deposited with the CCDC.
2017-12-22 downloaded from the CCDC.
;
_cell_angle_alpha 80.591(6)
_cell_angle_beta 86.833(7)
_cell_angle_gamma 82.101(7)
_cell_formula_units_Z 4
_cell_length_a 9.3425(10)
_cell_length_b 13.7491(15)
_cell_length_c 14.2032(15)
_cell_measurement_reflns_used 7379
_cell_measurement_temperature 173(2)
_cell_measurement_theta_max 65.39
_cell_measurement_theta_min 5.44
_cell_volume 1781.8(3)
_computing_cell_refinement 'Bruker SAINT'
_computing_data_collection 'Bruker APEX2'
_computing_data_reduction 'Bruker SAINT'
_computing_molecular_graphics 'Mercury (Macrae et al., 2008)'
_computing_publication_material 'SHELXL-2013 (Sheldrick, 2013)'
_computing_structure_refinement 'SHELXL-2013 (Sheldrick, 2013)'
_computing_structure_solution 'SHELXS-2013 (Sheldrick, 2013)'
_diffrn_ambient_temperature 173(2)
_diffrn_measured_fraction_theta_full 0.962
_diffrn_measured_fraction_theta_max 0.976
_diffrn_measurement_device_type 'Bruker APEX-II CCD'
_diffrn_measurement_method '\f and \w scans'
_diffrn_radiation_monochromator mirror
_diffrn_radiation_type CuK\a
_diffrn_radiation_wavelength 1.54178
_diffrn_reflns_av_R_equivalents 0.0760
_diffrn_reflns_av_unetI/netI 0.0639
_diffrn_reflns_Laue_measured_fraction_full 0.962
_diffrn_reflns_Laue_measured_fraction_max 0.976
_diffrn_reflns_limit_h_max 11
_diffrn_reflns_limit_h_min -11
_diffrn_reflns_limit_k_max 16
_diffrn_reflns_limit_k_min -16
_diffrn_reflns_limit_l_max 16
_diffrn_reflns_limit_l_min -16
_diffrn_reflns_number 27037
_diffrn_reflns_point_group_measured_fraction_full 0.962
_diffrn_reflns_point_group_measured_fraction_max 0.976
_diffrn_reflns_theta_full 67.679
_diffrn_reflns_theta_max 67.104
_diffrn_reflns_theta_min 3.156
_diffrn_source 'Cu-ImuS microfocus tube'
_exptl_absorpt_coefficient_mu 1.592
_exptl_absorpt_correction_T_max 0.7528
_exptl_absorpt_correction_T_min 0.6172
_exptl_absorpt_correction_type multi-scan
_exptl_absorpt_process_details sadabs
_exptl_crystal_colour green
_exptl_crystal_density_diffrn 1.350
_exptl_crystal_description needle
_exptl_crystal_F_000 760
_exptl_crystal_recrystallization_method 'Re-crystallisation from solvent: THF'
_exptl_crystal_size_max 0.250
_exptl_crystal_size_mid 0.100
_exptl_crystal_size_min 0.060
_refine_diff_density_max 1.163
_refine_diff_density_min -0.661
_refine_diff_density_rms 0.104
_refine_ls_extinction_method none
_refine_ls_goodness_of_fit_ref 1.066
_refine_ls_hydrogen_treatment constr
_refine_ls_matrix_type full
_refine_ls_number_parameters 415
_refine_ls_number_reflns 6205
_refine_ls_number_restraints 0
_refine_ls_restrained_S_all 1.066
_refine_ls_R_factor_all 0.1173
_refine_ls_R_factor_gt 0.0883
_refine_ls_shift/su_max 0.001
_refine_ls_shift/su_mean 0.000
_refine_ls_structure_factor_coef Fsqd
_refine_ls_weighting_details 'w=1/[\s^2^(Fo^2^)+(0.1380P)^2^+4.0164P] where P=(Fo^2^+2Fc^2^)/3'
_refine_ls_weighting_scheme calc
_refine_ls_wR_factor_gt 0.2462
_refine_ls_wR_factor_ref 0.2721
_reflns_Friedel_coverage 0.000
_reflns_number_gt 4232
_reflns_number_total 6205
_reflns_threshold_expression 'I > 2\s(I)'
_cod_data_source_file c7dt04560c2.cif
_cod_data_source_block mcbc161020
_cod_depositor_comments 'Adding full bibliography for 7045149--7045150.cif.'
_cod_database_code 7045150
_shelx_space_group_comment
;
The symmetry employed for this shelxl refinement is uniquely defined
by the following loop, which should always be used as a source of
symmetry information in preference to the above space-group names.
They are only intended as comments.
;
_shelx_estimated_absorpt_t_min 0.692
_shelx_estimated_absorpt_t_max 0.911
_shelxl_version_number 2013-4

loop_
_space_group_symop_operation_xyz
'x, y, z'
'-x, -y, -z'

loop_
_atom_site_label
_atom_site_type_symbol
_atom_site_fract_x
_atom_site_fract_y
_atom_site_fract_z
_atom_site_U_iso_or_equiv
_atom_site_adp_type
_atom_site_occupancy
_atom_site_site_symmetry_order
_atom_site_calc_flag
_atom_site_refinement_flags_posn
_atom_site_refinement_flags_adp
C1 C 0.8082(6) 0.1420(4) 0.5436(3) 0.0369(12) Uani 1 1 d . .
C2 C 0.6045(7) 0.0698(4) 0.5762(4) 0.0486(14) Uani 1 1 d . .
H2 H 0.5058 0.0595 0.5773 0.058 Uiso 1 1 calc R U
C3 C 0.7121(6) 0.0076(4) 0.6212(4) 0.0480(14) Uani 1 1 d . .
H3 H 0.7052 -0.0554 0.6591 0.058 Uiso 1 1 calc R U
C4 C 0.5842(6) 0.2327(4) 0.4661(4) 0.0411(12) Uani 1 1 d . .
C5 C 0.5829(6) 0.2268(4) 0.3702(4) 0.0453(13) Uani 1 1 d . .
C6 C 0.5054(7) 0.3062(5) 0.3108(4) 0.0521(14) Uani 1 1 d . .
H6 H 0.5007 0.3036 0.2446 0.063 Uiso 1 1 calc R U
C7 C 0.4361(6) 0.3877(4) 0.3474(5) 0.0511(14) Uani 1 1 d . .
C8 C 0.4427(6) 0.3921(4) 0.4428(5) 0.0501(14) Uani 1 1 d . .
H8 H 0.3972 0.4497 0.4668 0.060 Uiso 1 1 calc R U
C9 C 0.5151(6) 0.3138(4) 0.5058(4) 0.0447(13) Uani 1 1 d . .
C10 C 0.6620(8) 0.1398(5) 0.3278(4) 0.0599(17) Uani 1 1 d . .
H10A H 0.7665 0.1400 0.3307 0.090 Uiso 1 1 calc R U
H10B H 0.6358 0.1453 0.2611 0.090 Uiso 1 1 calc R U
H10C H 0.6351 0.0776 0.3641 0.090 Uiso 1 1 calc R U
C11 C 0.3533(9) 0.4722(5) 0.2807(6) 0.078(2) Uani 1 1 d . .
H11A H 0.4212 0.5149 0.2463 0.116 Uiso 1 1 calc R U
H11B H 0.2832 0.5114 0.3181 0.116 Uiso 1 1 calc R U
H11C H 0.3022 0.4446 0.2348 0.116 Uiso 1 1 calc R U
C12 C 0.5192(8) 0.3169(5) 0.6107(4) 0.0602(17) Uani 1 1 d . .
H12A H 0.4706 0.2629 0.6466 0.090 Uiso 1 1 calc R U
H12B H 0.4697 0.3809 0.6244 0.090 Uiso 1 1 calc R U
H12C H 0.6200 0.3090 0.6296 0.090 Uiso 1 1 calc R U
C13 C 0.9834(6) 0.0185(4) 0.6292(4) 0.0457(13) Uani 1 1 d . .
H13A H 1.0150 -0.0477 0.6105 0.055 Uiso 1 1 calc R U
H13B H 0.9907 0.0128 0.6992 0.055 Uiso 1 1 calc R U
C14 C 1.0772(7) 0.0948(4) 0.5773(4) 0.0499(14) Uani 1 1 d . .
H14 H 1.1390 0.0617 0.5289 0.060 Uiso 1 1 calc R U
C15 C 1.1740(7) 0.1253(5) 0.6394(4) 0.0509(14) Uani 1 1 d . .
C16 C 0.9299(9) 0.3717(5) 0.4863(6) 0.076(2) Uani 1 1 d . .
H16 H 0.8668 0.4130 0.5223 0.091 Uiso 1 1 calc R U
C17 C 1.0731(9) 0.3380(5) 0.5043(5) 0.0668(18) Uani 1 1 d . .
H17 H 1.1256 0.3500 0.5557 0.080 Uiso 1 1 calc R U
C18 C 1.1265(8) 0.2825(5) 0.4322(6) 0.0672(19) Uani 1 1 d . .
H18 H 1.2214 0.2479 0.4285 0.081 Uiso 1 1 calc R U
C19 C 1.0214(9) 0.2860(5) 0.3683(5) 0.072(2) Uani 1 1 d . .
H19 H 1.0324 0.2604 0.3098 0.087 Uiso 1 1 calc R U
C20 C 0.8929(8) 0.3350(5) 0.4060(6) 0.074(2) Uani 1 1 d . .
H20 H 0.7990 0.3417 0.3813 0.089 Uiso 1 1 calc R U
C21 C 0.6297(6) 0.1479(4) 1.0397(4) 0.0426(13) Uani 1 1 d . .
C22 C 0.8596(7) 0.0795(4) 1.0681(4) 0.0501(14) Uani 1 1 d . .
H22 H 0.9624 0.0702 1.0664 0.060 Uiso 1 1 calc R U
C23 C 0.7734(7) 0.0169(4) 1.1166(4) 0.0527(15) Uani 1 1 d . .
H23 H 0.8028 -0.0449 1.1555 0.063 Uiso 1 1 calc R U
C24 C 0.8238(6) 0.2412(4) 0.9583(4) 0.0417(12) Uani 1 1 d . .
C25 C 0.8503(7) 0.3249(4) 0.9942(5) 0.0522(15) Uani 1 1 d . .
C26 C 0.9087(7) 0.3998(5) 0.9317(5) 0.0580(16) Uani 1 1 d . .
H26 H 0.9232 0.4591 0.9540 0.070 Uiso 1 1 calc R U
C27 C 0.9460(7) 0.3895(5) 0.8373(5) 0.0565(16) Uani 1 1 d . .
C28 C 0.9139(7) 0.3074(4) 0.8037(4) 0.0520(15) Uani 1 1 d . .
H28 H 0.9342 0.3018 0.7384 0.062 Uiso 1 1 calc R U
C29 C 0.8518(6) 0.2317(4) 0.8632(4) 0.0471(13) Uani 1 1 d . .
C30 C 0.8169(9) 0.3347(6) 1.0980(5) 0.075(2) Uani 1 1 d . .
H30A H 0.7249 0.3099 1.1183 0.113 Uiso 1 1 calc R U
H30B H 0.8101 0.4048 1.1056 0.113 Uiso 1 1 calc R U
H30C H 0.8943 0.2959 1.1373 0.113 Uiso 1 1 calc R U
C31 C 1.0206(9) 0.4669(6) 0.7730(6) 0.084(2) Uani 1 1 d . .
H31A H 1.1254 0.4518 0.7804 0.125 Uiso 1 1 calc R U
H31B H 0.9869 0.5326 0.7902 0.125 Uiso 1 1 calc R U
H31C H 0.9981 0.4666 0.7065 0.125 Uiso 1 1 calc R U
C32 C 0.8159(9) 0.1436(5) 0.8238(4) 0.0642(18) Uani 1 1 d . .
H32A H 0.8672 0.0826 0.8588 0.096 Uiso 1 1 calc R U
H32B H 0.8455 0.1495 0.7561 0.096 Uiso 1 1 calc R U
H32C H 0.7115 0.1411 0.8308 0.096 Uiso 1 1 calc R U
C33 C 0.4967(7) 0.0246(5) 1.1334(4) 0.0552(15) Uani 1 1 d . .
H33A H 0.4823 0.0261 1.2028 0.066 Uiso 1 1 calc R U
H33B H 0.4967 -0.0446 1.1223 0.066 Uiso 1 1 calc R U
C34 C 0.3755(7) 0.0937(5) 1.0783(4) 0.0575(16) Uani 1 1 d . .
H34 H 0.3414 0.0571 1.0303 0.069 Uiso 1 1 calc R U
C35 C 0.2536(7) 0.1219(5) 1.1383(4) 0.0546(15) Uani 1 1 d . .
C36 C 0.3565(10) 0.2835(6) 0.8740(7) 0.0891(12) Uani 1 1 d . .
H36 H 0.3469 0.2543 0.8189 0.107 Uiso 1 1 calc R U
C37 C 0.2604(10) 0.2878(6) 0.9483(7) 0.0891(12) Uani 1 1 d . .
H37 H 0.1751 0.2564 0.9558 0.107 Uiso 1 1 calc R U
C38 C 0.3021(10) 0.3439(6) 1.0120(7) 0.0891(12) Uani 1 1 d . .
H38 H 0.2506 0.3611 1.0678 0.107 Uiso 1 1 calc R U
C39 C 0.4378(10) 0.3701(6) 0.9761(7) 0.0891(12) Uani 1 1 d . .
H39 H 0.4963 0.4087 1.0035 0.107 Uiso 1 1 calc R U
C40 C 0.4702(10) 0.3292(6) 0.8932(7) 0.0891(12) Uani 1 1 d . .
H40 H 0.5574 0.3323 0.8558 0.107 Uiso 1 1 calc R U
N1 N 0.6635(5) 0.1513(3) 0.5279(3) 0.0403(10) Uani 1 1 d . .
N2 N 0.8354(5) 0.0542(3) 0.6010(3) 0.0392(10) Uani 1 1 d . .
N3 N 1.2496(8) 0.1509(5) 0.6882(5) 0.0803(18) Uani 1 1 d . .
N4 N 0.7714(5) 0.1603(3) 1.0210(3) 0.0430(11) Uani 1 1 d . .
N5 N 0.6340(5) 0.0600(3) 1.0989(3) 0.0444(11) Uani 1 1 d . .
N6 N 0.1543(7) 0.1442(5) 1.1835(5) 0.087(2) Uani 1 1 d . .
Ni1 Ni 0.96197(10) 0.21224(6) 0.50708(6) 0.0449(3) Uani 1 1 d . .
Ni2 Ni 0.44963(10) 0.21411(7) 1.00770(7) 0.0514(4) Uani 1 1 d . .

loop_
_atom_site_aniso_label
_atom_site_aniso_U_11
_atom_site_aniso_U_22
_atom_site_aniso_U_33
_atom_site_aniso_U_23
_atom_site_aniso_U_13
_atom_site_aniso_U_12
C1 0.054(3) 0.026(2) 0.030(2) -0.001(2) 0.002(2) -0.005(2)
C2 0.058(4) 0.039(3) 0.044(3) 0.004(2) 0.007(3) -0.007(3)
C3 0.056(3) 0.042(3) 0.041(3) 0.002(2) 0.004(3) -0.003(3)
C4 0.040(3) 0.037(3) 0.045(3) -0.002(2) -0.004(2) -0.003(2)
C5 0.044(3) 0.047(3) 0.040(3) 0.000(2) 0.000(2) 0.002(2)
C6 0.057(4) 0.051(3) 0.044(3) 0.005(3) -0.005(3) -0.003(3)
C7 0.047(3) 0.040(3) 0.060(4) 0.007(3) -0.005(3) -0.001(3)
C8 0.049(3) 0.034(3) 0.062(4) -0.001(3) 0.002(3) 0.002(2)
C9 0.046(3) 0.040(3) 0.047(3) -0.005(2) 0.000(2) -0.006(2)
C10 0.076(4) 0.055(4) 0.046(3) -0.009(3) -0.006(3) 0.007(3)
C11 0.086(5) 0.052(4) 0.085(5) 0.013(4) -0.026(4) 0.006(4)
C12 0.080(5) 0.046(3) 0.053(4) -0.010(3) 0.002(3) -0.002(3)
C13 0.056(3) 0.039(3) 0.035(3) 0.005(2) -0.002(2) 0.003(2)
C14 0.062(4) 0.044(3) 0.041(3) -0.007(3) 0.001(3) 0.000(3)
C15 0.056(4) 0.048(3) 0.045(3) 0.001(3) -0.003(3) -0.004(3)
C16 0.091(6) 0.034(3) 0.089(6) 0.005(3) 0.031(5) 0.004(3)
C17 0.085(5) 0.050(4) 0.068(4) -0.004(3) -0.013(4) -0.018(4)
C18 0.058(4) 0.049(4) 0.088(5) 0.008(4) 0.009(4) -0.010(3)
C19 0.104(6) 0.059(4) 0.048(4) 0.015(3) 0.009(4) -0.022(4)
C20 0.065(4) 0.048(4) 0.099(6) 0.033(4) -0.027(4) -0.014(3)
C21 0.059(4) 0.028(3) 0.037(3) -0.004(2) 0.003(2) 0.006(2)
C22 0.050(3) 0.047(3) 0.048(3) -0.001(3) -0.006(3) 0.009(3)
C23 0.061(4) 0.043(3) 0.045(3) 0.003(3) -0.003(3) 0.012(3)
C24 0.041(3) 0.033(3) 0.047(3) -0.001(2) -0.003(2) 0.006(2)
C25 0.051(3) 0.045(3) 0.059(4) -0.008(3) -0.004(3) 0.004(3)
C26 0.058(4) 0.037(3) 0.078(5) -0.006(3) -0.015(3) 0.000(3)
C27 0.054(4) 0.044(3) 0.061(4) 0.017(3) -0.010(3) 0.003(3)
C28 0.056(4) 0.048(3) 0.045(3) 0.005(3) 0.003(3) 0.001(3)
C29 0.054(3) 0.039(3) 0.042(3) 0.003(2) 0.000(2) 0.005(2)
C30 0.100(6) 0.063(4) 0.067(5) -0.024(4) 0.000(4) -0.009(4)
C31 0.083(5) 0.064(5) 0.093(6) 0.030(4) -0.011(4) -0.020(4)
C32 0.101(5) 0.048(4) 0.044(3) -0.006(3) 0.004(3) -0.012(3)
C33 0.061(4) 0.049(3) 0.047(3) 0.009(3) 0.004(3) 0.001(3)
C34 0.068(4) 0.058(4) 0.044(3) -0.004(3) 0.005(3) -0.003(3)
C35 0.056(4) 0.057(4) 0.043(3) 0.009(3) 0.004(3) -0.002(3)
C36 0.089(3) 0.060(2) 0.100(3) 0.022(2) -0.015(2) 0.0178(19)
C37 0.089(3) 0.060(2) 0.100(3) 0.022(2) -0.015(2) 0.0178(19)
C38 0.089(3) 0.060(2) 0.100(3) 0.022(2) -0.015(2) 0.0178(19)
C39 0.089(3) 0.060(2) 0.100(3) 0.022(2) -0.015(2) 0.0178(19)
C40 0.089(3) 0.060(2) 0.100(3) 0.022(2) -0.015(2) 0.0178(19)
N1 0.050(3) 0.031(2) 0.035(2) 0.0031(18) -0.0018(19) 0.0024(19)
N2 0.049(3) 0.033(2) 0.032(2) -0.0004(18) 0.0009(19) 0.0018(19)
N3 0.094(5) 0.078(4) 0.067(4) 0.015(3) -0.024(4) -0.028(4)
N4 0.048(3) 0.038(2) 0.038(2) 0.0012(19) 0.0027(19) 0.005(2)
N5 0.054(3) 0.037(2) 0.038(2) -0.0003(19) 0.002(2) 0.004(2)
N6 0.075(4) 0.093(5) 0.071(4) 0.025(4) 0.020(3) 0.012(4)
Ni1 0.0511(6) 0.0345(5) 0.0442(6) 0.0048(4) -0.0019(4) -0.0014(4)
Ni2 0.0516(6) 0.0423(6) 0.0499(6) 0.0102(4) 0.0039(5) 0.0073(4)

loop_
_atom_type_symbol
_atom_type_description
_atom_type_scat_dispersion_real
_atom_type_scat_dispersion_imag
_atom_type_scat_source
C C 0.0181 0.0091 'International Tables Vol C Tables 4.2.6.8 and 6.1.1.4'
H H 0.0000 0.0000 'International Tables Vol C Tables 4.2.6.8 and 6.1.1.4'
N N 0.0311 0.0180 'International Tables Vol C Tables 4.2.6.8 and 6.1.1.4'
Ni Ni -3.0029 0.5091 'International Tables Vol C Tables 4.2.6.8 and 6.1.1.4'

loop_
_geom_angle_atom_site_label_1
_geom_angle_atom_site_label_2
_geom_angle_atom_site_label_3
_geom_angle
N2 C1 N1 104.3(4)
N2 C1 Ni1 117.4(4)
N1 C1 Ni1 138.3(4)
C3 C2 N1 107.5(5)
C3 C2 H2 126.3
N1 C2 H2 126.3
C2 C3 N2 105.9(5)
C2 C3 H3 127.0
N2 C3 H3 127.0
C5 C4 C9 123.2(5)
C5 C4 N1 118.1(5)
C9 C4 N1 118.8(5)
C4 C5 C6 117.6(5)
C4 C5 C10 122.6(5)
C6 C5 C10 119.8(5)
C7 C6 C5 120.8(6)
C7 C6 H6 119.6
C5 C6 H6 119.6
C8 C7 C6 119.9(5)
C8 C7 C11 120.8(6)
C6 C7 C11 119.2(6)
C7 C8 C9 121.7(5)
C7 C8 H8 119.2
C9 C8 H8 119.2
C4 C9 C8 116.7(5)
C4 C9 C12 121.3(5)
C8 C9 C12 121.9(5)
C5 C10 H10A 109.5
C5 C10 H10B 109.5
H10A C10 H10B 109.5
C5 C10 H10C 109.5
H10A C10 H10C 109.5
H10B C10 H10C 109.5
C7 C11 H11A 109.5
C7 C11 H11B 109.5
H11A C11 H11B 109.5
C7 C11 H11C 109.5
H11A C11 H11C 109.5
H11B C11 H11C 109.5
C9 C12 H12A 109.5
C9 C12 H12B 109.5
H12A C12 H12B 109.5
C9 C12 H12C 109.5
H12A C12 H12C 109.5
H12B C12 H12C 109.5
N2 C13 C14 106.5(4)
N2 C13 H13A 110.4
C14 C13 H13A 110.4
N2 C13 H13B 110.4
C14 C13 H13B 110.4
H13A C13 H13B 108.6
C15 C14 C13 113.2(5)
C15 C14 Ni1 110.1(4)
C13 C14 Ni1 112.5(4)
C15 C14 H14 106.9
C13 C14 H14 106.9
Ni1 C14 H14 106.9
N3 C15 C14 179.0(7)
C17 C16 C20 108.7(6)
C17 C16 Ni1 70.6(4)
C20 C16 Ni1 68.3(4)
C17 C16 H16 125.7
C20 C16 H16 125.7
Ni1 C16 H16 127.0
C16 C17 C18 106.9(7)
C16 C17 Ni1 71.8(4)
C18 C17 Ni1 68.5(4)
C16 C17 H17 126.6
C18 C17 H17 126.6
Ni1 C17 H17 124.7
C19 C18 C17 109.7(7)
C19 C18 Ni1 73.8(4)
C17 C18 Ni1 72.5(4)
C19 C18 H18 125.1
C17 C18 H18 125.1
Ni1 C18 H18 120.2
C18 C19 C20 106.9(7)
C18 C19 Ni1 68.5(4)
C20 C19 Ni1 68.1(4)
C18 C19 H19 126.6
C20 C19 H19 126.6
Ni1 C19 H19 128.4
C16 C20 C19 107.3(7)
C16 C20 Ni1 73.2(4)
C19 C20 Ni1 72.8(4)
C16 C20 H20 126.4
C19 C20 H20 126.4
Ni1 C20 H20 119.6
N5 C21 N4 104.4(5)
N5 C21 Ni2 117.0(4)
N4 C21 Ni2 138.6(4)
C23 C22 N4 107.5(5)
C23 C22 H22 126.3
N4 C22 H22 126.3
C22 C23 N5 106.4(5)
C22 C23 H23 126.8
N5 C23 H23 126.8
C29 C24 C25 121.8(5)
C29 C24 N4 118.4(5)
C25 C24 N4 119.8(5)
C24 C25 C26 118.0(6)
C24 C25 C30 121.1(6)
C26 C25 C30 120.9(6)
C27 C26 C25 121.3(6)
C27 C26 H26 119.3
C25 C26 H26 119.3
C28 C27 C26 118.8(6)
C28 C27 C31 120.4(6)
C26 C27 C31 120.8(7)
C27 C28 C29 121.6(6)
C27 C28 H28 119.2
C29 C28 H28 119.2
C24 C29 C28 118.2(5)
C24 C29 C32 121.5(5)
C28 C29 C32 120.3(5)
C25 C30 H30A 109.5
C25 C30 H30B 109.5
H30A C30 H30B 109.5
C25 C30 H30C 109.5
H30A C30 H30C 109.5
H30B C30 H30C 109.5
C27 C31 H31A 109.5
C27 C31 H31B 109.5
H31A C31 H31B 109.5
C27 C31 H31C 109.5
H31A C31 H31C 109.5
H31B C31 H31C 109.5
C29 C32 H32A 109.5
C29 C32 H32B 109.5
H32A C32 H32B 109.5
C29 C32 H32C 109.5
H32A C32 H32C 109.5
H32B C32 H32C 109.5
N5 C33 C34 107.5(5)
N5 C33 H33A 110.2
C34 C33 H33A 110.2
N5 C33 H33B 110.2
C34 C33 H33B 110.2
H33A C33 H33B 108.5
C35 C34 C33 113.0(5)
C35 C34 Ni2 109.8(4)
C33 C34 Ni2 110.7(5)
C35 C34 H34 107.7
C33 C34 H34 107.7
Ni2 C34 H34 107.7
N6 C35 C34 177.8(8)
C37 C36 C40 107.0(10)
C37 C36 Ni2 67.8(5)
C40 C36 Ni2 69.0(5)
C37 C36 H36 126.5
C40 C36 H36 126.5
Ni2 C36 H36 128.3
C36 C37 C38 111.2(10)
C36 C37 Ni2 74.9(5)
C38 C37 Ni2 72.3(5)
C36 C37 H37 124.4
C38 C37 H37 124.4
Ni2 C37 H37 119.9
C37 C38 C39 105.0(9)
C37 C38 Ni2 68.9(5)
C39 C38 Ni2 70.4(5)
C37 C38 H38 127.5
C39 C38 H38 127.5
Ni2 C38 H38 124.8
C40 C39 C38 107.4(10)
C40 C39 Ni2 70.3(5)
C38 C39 Ni2 70.4(5)
C40 C39 H39 126.3
C38 C39 H39 126.3
Ni2 C39 H39 124.6
C36 C40 C39 109.1(9)
C36 C40 Ni2 73.5(5)
C39 C40 Ni2 71.2(5)
C36 C40 H40 125.5
C39 C40 H40 125.5
Ni2 C40 H40 121.5
C1 N1 C2 110.4(4)
C1 N1 C4 125.0(4)
C2 N1 C4 124.5(5)
C1 N2 C3 111.9(5)
C1 N2 C13 118.9(5)
C3 N2 C13 129.1(5)
C21 N4 C22 109.9(5)
C21 N4 C24 125.9(4)
C22 N4 C24 124.1(5)
C21 N5 C23 111.8(5)
C21 N5 C33 118.3(5)
C23 N5 C33 129.9(5)
C1 Ni1 C14 84.3(2)
C1 Ni1 C18 165.5(3)
C14 Ni1 C18 99.9(3)
C1 Ni1 C20 108.7(3)
C14 Ni1 C20 163.3(3)
C18 Ni1 C20 64.9(3)
C1 Ni1 C17 152.2(3)
C14 Ni1 C17 108.6(3)
C18 Ni1 C17 39.0(3)
C20 Ni1 C17 64.7(3)
C1 Ni1 C19 129.3(3)
C14 Ni1 C19 124.3(3)
C18 Ni1 C19 37.6(3)
C20 Ni1 C19 39.1(3)
C17 Ni1 C19 64.0(3)
C1 Ni1 C16 120.1(3)
C14 Ni1 C16 142.8(3)
C18 Ni1 C16 63.9(3)
C20 Ni1 C16 38.6(3)
C17 Ni1 C16 37.6(3)
C19 Ni1 C16 63.8(3)
C21 Ni2 C34 85.2(3)
C21 Ni2 C37 170.3(3)
C34 Ni2 C37 99.3(3)
C21 Ni2 C40 109.7(3)
C34 Ni2 C40 156.4(4)
C37 Ni2 C40 63.3(4)
C21 Ni2 C38 146.5(3)
C34 Ni2 C38 112.5(3)
C37 Ni2 C38 38.8(3)
C40 Ni2 C38 64.9(4)
C21 Ni2 C39 115.2(3)
C34 Ni2 C39 150.2(3)
C37 Ni2 C39 64.2(4)
C40 Ni2 C39 38.5(3)
C38 Ni2 C39 39.1(3)
C21 Ni2 C36 133.1(3)
C34 Ni2 C36 119.2(3)
C37 Ni2 C36 37.3(3)
C40 Ni2 C36 37.5(3)
C38 Ni2 C36 64.0(4)
C39 Ni2 C36 63.5(4)

loop_
_geom_bond_atom_site_label_1
_geom_bond_atom_site_label_2
_geom_bond_distance
C1 N2 1.343(6)
C1 N1 1.367(7)
C1 Ni1 1.844(5)
C2 C3 1.344(8)
C2 N1 1.381(7)
C2 H2 0.9500
C3 N2 1.387(7)
C3 H3 0.9500
C4 C5 1.379(8)
C4 C9 1.395(8)
C4 N1 1.447(7)
C5 C6 1.406(8)
C5 C10 1.512(8)
C6 C7 1.378(9)
C6 H6 0.9500
C7 C8 1.372(9)
C7 C11 1.523(8)
C8 C9 1.403(8)
C8 H8 0.9500
C9 C12 1.500(8)
C10 H10A 0.9800
C10 H10B 0.9800
C10 H10C 0.9800
C11 H11A 0.9800
C11 H11B 0.9800
C11 H11C 0.9800
C12 H12A 0.9800
C12 H12B 0.9800
C12 H12C 0.9800
C13 N2 1.458(7)
C13 C14 1.530(8)
C13 H13A 0.9900
C13 H13B 0.9900
C14 C15 1.444(9)
C14 Ni1 1.969(6)
C14 H14 1.0000
C15 N3 1.142(8)
C16 C17 1.378(11)
C16 C20 1.397(12)
C16 Ni1 2.145(7)
C16 H16 0.9500
C17 C18 1.405(10)
C17 Ni1 2.130(7)
C17 H17 0.9500
C18 C19 1.364(11)
C18 Ni1 2.078(7)
C18 H18 0.9500
C19 C20 1.417(11)
C19 Ni1 2.145(6)
C19 H19 0.9500
C20 Ni1 2.082(6)
C20 H20 0.9500
C21 N5 1.352(7)
C21 N4 1.364(7)
C21 Ni2 1.842(6)
C22 C23 1.342(9)
C22 N4 1.389(7)
C22 H22 0.9500
C23 N5 1.373(7)
C23 H23 0.9500
C24 C29 1.386(8)
C24 C25 1.389(8)
C24 N4 1.431(7)
C25 C26 1.397(9)
C25 C30 1.514(9)
C26 C27 1.391(9)
C26 H26 0.9500
C27 C28 1.370(9)
C27 C31 1.506(9)
C28 C29 1.400(8)
C28 H28 0.9500
C29 C32 1.499(9)
C30 H30A 0.9800
C30 H30B 0.9800
C30 H30C 0.9800
C31 H31A 0.9800
C31 H31B 0.9800
C31 H31C 0.9800
C32 H32A 0.9800
C32 H32B 0.9800
C32 H32C 0.9800
C33 N5 1.465(8)
C33 C34 1.536(9)
C33 H33A 0.9900
C33 H33B 0.9900
C34 C35 1.432(9)
C34 Ni2 1.980(7)
C34 H34 1.0000
C35 N6 1.135(8)
C36 C37 1.350(12)
C36 C40 1.366(13)
C36 Ni2 2.153(9)
C36 H36 0.9500
C37 C38 1.385(13)
C37 Ni2 2.064(8)
C37 H37 0.9500
C38 C39 1.412(12)
C38 Ni2 2.107(8)
C38 H38 0.9500
C39 C40 1.387(13)
C39 Ni2 2.107(8)
C39 H39 0.9500
C40 Ni2 2.096(8)
C40 H40 0.9500

loop_
_geom_torsion_atom_site_label_1
_geom_torsion_atom_site_label_2
_geom_torsion_atom_site_label_3
_geom_torsion_atom_site_label_4
_geom_torsion
N1 C2 C3 N2 1.4(6)
C9 C4 C5 C6 -1.2(9)
N1 C4 C5 C6 179.9(5)
C9 C4 C5 C10 178.1(6)
N1 C4 C5 C10 -0.8(8)
C4 C5 C6 C7 1.4(9)
C10 C5 C6 C7 -178.0(6)
C5 C6 C7 C8 0.2(9)
C5 C6 C7 C11 180.0(6)
C6 C7 C8 C9 -2.0(9)
C11 C7 C8 C9 178.2(6)
C5 C4 C9 C8 -0.5(9)
N1 C4 C9 C8 178.4(5)
C5 C4 C9 C12 179.9(6)
N1 C4 C9 C12 -1.2(8)
C7 C8 C9 C4 2.2(9)
C7 C8 C9 C12 -178.2(6)
N2 C13 C14 C15 131.3(5)
N2 C13 C14 Ni1 5.7(5)
C20 C16 C17 C18 2.0(8)
Ni1 C16 C17 C18 59.8(5)
C20 C16 C17 Ni1 -57.8(5)
C16 C17 C18 C19 3.0(8)
Ni1 C17 C18 C19 65.0(5)
C16 C17 C18 Ni1 -61.9(5)
C17 C18 C19 C20 -6.7(8)
Ni1 C18 C19 C20 57.4(5)
C17 C18 C19 Ni1 -64.1(5)
C17 C16 C20 C19 -6.1(8)
Ni1 C16 C20 C19 -65.3(5)
C17 C16 C20 Ni1 59.2(5)
C18 C19 C20 C16 7.9(8)
Ni1 C19 C20 C16 65.5(5)
C18 C19 C20 Ni1 -57.7(5)
N4 C22 C23 N5 -0.1(6)
C29 C24 C25 C26 -0.9(9)
N4 C24 C25 C26 176.7(5)
C29 C24 C25 C30 179.1(6)
N4 C24 C25 C30 -3.4(9)
C24 C25 C26 C27 -3.1(9)
C30 C25 C26 C27 177.0(6)
C25 C26 C27 C28 5.2(9)
C25 C26 C27 C31 -174.7(6)
C26 C27 C28 C29 -3.5(9)
C31 C27 C28 C29 176.5(6)
C25 C24 C29 C28 2.6(8)
N4 C24 C29 C28 -175.0(5)
C25 C24 C29 C32 -176.8(6)
N4 C24 C29 C32 5.6(8)
C27 C28 C29 C24 -0.4(9)
C27 C28 C29 C32 179.1(6)
N5 C33 C34 C35 -135.9(6)
N5 C33 C34 Ni2 -12.3(6)
C40 C36 C37 C38 5.8(9)
Ni2 C36 C37 C38 63.8(5)
C40 C36 C37 Ni2 -58.0(5)
C36 C37 C38 C39 -3.7(8)
Ni2 C37 C38 C39 61.7(5)
C36 C37 C38 Ni2 -65.4(5)
C37 C38 C39 C40 0.2(8)
Ni2 C38 C39 C40 60.9(5)
C37 C38 C39 Ni2 -60.6(5)
C37 C36 C40 C39 -5.5(8)
Ni2 C36 C40 C39 -62.7(5)
C37 C36 C40 Ni2 57.2(5)
C38 C39 C40 C36 3.2(8)
Ni2 C39 C40 C36 64.2(6)
C38 C39 C40 Ni2 -61.0(5)
N2 C1 N1 C2 0.4(5)
Ni1 C1 N1 C2 178.9(4)
N2 C1 N1 C4 -177.0(4)
Ni1 C1 N1 C4 1.5(8)
C3 C2 N1 C1 -1.1(6)
C3 C2 N1 C4 176.3(5)
C5 C4 N1 C1 85.5(7)
C9 C4 N1 C1 -93.4(6)
C5 C4 N1 C2 -91.6(6)
C9 C4 N1 C2 89.5(7)
N1 C1 N2 C3 0.5(5)
Ni1 C1 N2 C3 -178.4(3)
N1 C1 N2 C13 177.5(4)
Ni1 C1 N2 C13 -1.4(6)
C2 C3 N2 C1 -1.2(6)
C2 C3 N2 C13 -177.9(5)
C14 C13 N2 C1 -3.0(6)
C14 C13 N2 C3 173.5(5)
N5 C21 N4 C22 0.7(6)
Ni2 C21 N4 C22 -179.3(5)
N5 C21 N4 C24 177.4(5)
Ni2 C21 N4 C24 -2.6(9)
C23 C22 N4 C21 -0.4(6)
C23 C22 N4 C24 -177.2(5)
C29 C24 N4 C21 -90.1(6)
C25 C24 N4 C21 92.2(7)
C29 C24 N4 C22 86.1(7)
C25 C24 N4 C22 -91.5(6)
N4 C21 N5 C23 -0.8(6)
Ni2 C21 N5 C23 179.2(4)
N4 C21 N5 C33 179.6(5)
Ni2 C21 N5 C33 -0.4(6)
C22 C23 N5 C21 0.6(7)
C22 C23 N5 C33 -179.9(6)
C34 C33 N5 C21 8.6(7)
C34 C33 N5 C23 -170.9(5)
N2 C1 Ni1 C14 3.9(4)
N1 C1 Ni1 C14 -174.5(6)
N2 C1 Ni1 C18 111.5(10)
N1 C1 Ni1 C18 -66.8(12)
N2 C1 Ni1 C20 173.0(4)
N1 C1 Ni1 C20 -5.4(6)
N2 C1 Ni1 C17 -116.0(6)
N1 C1 Ni1 C17 65.6(8)
N2 C1 Ni1 C19 134.4(4)
N1 C1 Ni1 C19 -44.0(7)
N2 C1 Ni1 C16 -146.3(4)
N1 C1 Ni1 C16 35.3(7)
N5 C21 Ni2 C34 -5.9(4)
N4 C21 Ni2 C34 174.1(6)
N5 C21 Ni2 C40 -167.2(4)
N4 C21 Ni2 C40 12.8(7)
N5 C21 Ni2 C38 118.8(6)
N4 C21 Ni2 C38 -61.2(9)
N5 C21 Ni2 C39 151.4(5)
N4 C21 Ni2 C39 -28.6(7)
N5 C21 Ni2 C36 -132.2(5)
N4 C21 Ni2 C36 47.8(8)
